data_1575415
loop_
_publ_author_name
'Dhara, Barun'
'Bulgarevich, Kirill'
'Takimiya, Kazuo'

_publ_section_title
;
 Radical cation salts of
 dinaphtho[2,3-b:2&#x2032;,3&#x2032;-f]thieno[3,2-b]thiophene:
 characteristic crystal structures and properties
;
_journal_issue 38
_journal_name_full CrystEngComm
_journal_page_first 6333
_journal_page_last 6340
_journal_paper_doi 10.1039/D5CE00680E
_journal_volume 27
_journal_year 2025
_chemical_formula_moiety 'C22 H12 S2, 0.667(Cl O4), 0.667(C6 H5 Cl)'
_chemical_formula_sum 'C26 H15.33 Cl1.33 O2.67 S2'
_chemical_formula_weight 481.77
_space_group_crystal_system triclinic
_space_group_IT_number 2
_space_group_name_Hall '-P 1'
_space_group_name_H-M_alt 'P -1'
_atom_sites_solution_hydrogens geom
_atom_sites_solution_primary dual
_audit_creation_date 2025-02-17
_audit_creation_method
;
Olex2 1.5-ac7-012
(compiled 2024.11.06 svn.r97f918c9 for Rigaku Oxford Diffraction, GUI svn.r7082)
;
_audit_update_record
;
2025-07-06 deposited with the CCDC.	2025-08-13 downloaded from the CCDC.
;
_cell_angle_alpha 101.595(3)
_cell_angle_beta 107.772(3)
_cell_angle_gamma 101.056(3)
_cell_formula_units_Z 3
_cell_length_a 10.4433(3)
_cell_length_b 10.5181(4)
_cell_length_c 15.7940(5)
_cell_measurement_reflns_used 15721
_cell_measurement_temperature 200
_cell_measurement_theta_max 76.7350
_cell_measurement_theta_min 2.9980
_cell_volume 1557.65(10)
_computing_cell_refinement 'CrysAlisPro 1.171.42.93a (Rigaku OD, 2023)'
_computing_data_collection 'CrysAlisPro 1.171.42.93a (Rigaku OD, 2023)'
_computing_data_reduction 'CrysAlisPro 1.171.42.93a (Rigaku OD, 2023)'
_computing_molecular_graphics 'Olex2 1.5-ac7-012 (Dolomanov et al., 2009)'
_computing_publication_material 'Olex2 1.5-ac7-012 (Dolomanov et al., 2009)'
_computing_structure_refinement 'SHELXL 2018/3 (Sheldrick, 2015)'
_computing_structure_solution 'SHELXT  (Sheldrick, 2015)'
_diffrn_ambient_temperature 200
_diffrn_detector 'Hybrid Pixel Array Detector'
_diffrn_detector_area_resol_mean 10.0000
_diffrn_detector_type HyPix
_diffrn_measured_fraction_theta_full 0.995
_diffrn_measured_fraction_theta_max 0.931
_diffrn_measurement_details
;
List of Runs (angles in degrees, time in seconds):

  # Type    Start    End  Width  t~exp~   \w     \q     \k     \f   Frames
#--------------------------------------------------------------------------
  1  \w     34.00 118.00   0.50    0.20    --   47.91-162.00  40.00  168
  2  \w     34.00 137.00   0.50    0.80    --  104.77-162.00  40.00  206
  3  \w     36.00 111.00   0.50    0.80    --  104.77-125.00  30.00  150
  4  \w     35.00 106.00   0.50    0.80    --  104.77 -99.00 120.00  142
  5  \w     35.00 106.00   0.50    0.80    --  104.77 -99.00  60.00  142
  6  \w     35.00 106.00   0.50    0.80    --  104.77 -99.00   0.00  142
  7  \w     12.00  86.00   0.50    0.20    --   47.91-116.00-169.00  148
  8  \w     37.00 109.00   0.50    0.80    --  104.77-116.00-169.00  144
  9  \w     35.00 106.00   0.50    0.80    --  104.77 -99.00-150.00  142
 10  \w     33.00 105.00   0.50    0.80    --  104.77 -77.00-150.00  144
 11  \w    -24.00  24.00   0.50    0.20    --   47.91 -19.00 -90.00   96
 12  \w    -24.00  24.00   0.50    0.20    --   47.91 -19.00 -60.00   96
 13  \w    -24.00  24.00   0.50    0.20    --   47.91 -19.00-180.00   96
 14  \w     33.00  64.00   0.50    0.80    --  104.77 -57.00  30.00   62
 15  \w    -24.00  24.00   0.50    0.20    --   47.91 -19.00  60.00   96
 16  \w     33.00  64.00   0.50    0.80    --  104.77 -57.00 150.00   62
 17  \w     97.00 175.00   0.50    0.80    --  104.77  37.00   0.00  156
 18  \w     82.00 173.00   0.50    0.80    --  104.77 116.00 -81.00  182
 19  \w     51.00 120.00   0.50    0.20    --   47.91 162.00  68.00  138
 20  \w     27.00 120.00   0.50    0.20    --   47.91  77.00  60.00  186
 21  \w   -117.00 -40.00   0.50    0.20    --  -47.91 162.00  68.00  154
 22  \w   -136.00 -40.00   0.50    0.80    --  -97.00 162.00  68.00  192
 23  \w   -109.00 -29.00   0.50    0.80    --  -97.00 116.00 -81.00  160
 24  \w    -86.00 -18.00   0.50    0.20    --  -47.91 116.00 -81.00  136
 25  \w   -109.00 -25.00   0.50    0.80    --  -97.00  77.00 -90.00  168
 26  \w    -68.00 -25.00   0.50    0.80    --  -97.00  57.00 -90.00   86
 27  \w    -28.00  26.00   0.50    0.20    --  -47.91  19.00 -60.00  108
 28  \w    -68.00 -25.00   0.50    0.80    --  -97.00  57.00  60.00   86
 29  \w   -109.00 -25.00   0.50    0.80    --  -97.00  77.00 120.00  168
 30  \w    -68.00 -25.00   0.50    0.80    --  -97.00  57.00 120.00   86
 31  \w   -169.00 -89.00   0.50    0.80    --  -97.00 -37.00 150.00  160
 32  \w   -169.00 -89.00   0.50    0.80    --  -97.00 -37.00  30.00  160
 33  \w   -170.00 -89.00   0.50    0.80    --  -97.00 -19.00 -90.00  162
 34  \w   -170.00 -89.00   0.50    0.80    --  -97.00 -19.00-120.00  162
 35  \w   -167.00 -91.00   0.50    0.80    --  -97.00 -99.00-120.00  152
 36  \w   -156.00 -57.00   0.50    0.80    --  -97.00-162.00  40.00  198
 37  \w   -120.00 -57.00   0.50    0.20    --  -47.91-162.00  40.00  126
 38  \w   -165.00 -88.00   0.50    0.80    --  -97.00-116.00-169.00  154
 39  \w   -120.00 -35.00   0.50    0.20    --  -47.91 -57.00-150.00  170
 40  \w   -120.00 -35.00   0.50    0.20    --  -47.91 -57.00 -30.00  170
 41  \w   -120.00 -27.00   0.50    0.20    --  -47.91 -77.00 -60.00  186
 42  \w   -120.00 -27.00   0.50    0.20    --  -47.91 -77.00  60.00  186
 43  \w   -120.00 -27.00   0.50    0.20    --  -47.91 -77.00 150.00  186
;
_diffrn_measurement_device 'four-circle diffractometer'
_diffrn_measurement_device_type 'ROD, Synergy Custom DW system, HyPix'
_diffrn_measurement_method '\w scans'
_diffrn_orient_matrix_type 'CrysAlisPro convention (1999,Acta A55,543-557)'
_diffrn_orient_matrix_UB_11 0.0898774000
_diffrn_orient_matrix_UB_12 -0.0112169000
_diffrn_orient_matrix_UB_13 -0.0610358000
_diffrn_orient_matrix_UB_21 -0.1326361000
_diffrn_orient_matrix_UB_22 -0.0744148000
_diffrn_orient_matrix_UB_23 -0.0855431000
_diffrn_orient_matrix_UB_31 -0.0152887000
_diffrn_orient_matrix_UB_32 0.1359026000
_diffrn_orient_matrix_UB_33 -0.0180342000
_diffrn_radiation_monochromator mirror
_diffrn_radiation_probe x-ray
_diffrn_radiation_type 'Cu K\a'
_diffrn_radiation_wavelength 1.54184
_diffrn_reflns_av_R_equivalents 0.0880
_diffrn_reflns_av_unetI/netI 0.0495
_diffrn_reflns_Laue_measured_fraction_full 0.995
_diffrn_reflns_Laue_measured_fraction_max 0.931
_diffrn_reflns_limit_h_max 13
_diffrn_reflns_limit_h_min -13
_diffrn_reflns_limit_k_max 13
_diffrn_reflns_limit_k_min -9
_diffrn_reflns_limit_l_max 19
_diffrn_reflns_limit_l_min -20
_diffrn_reflns_number 33470
_diffrn_reflns_point_group_measured_fraction_full 0.995
_diffrn_reflns_point_group_measured_fraction_max 0.931
_diffrn_reflns_theta_full 67.684
_diffrn_reflns_theta_max 77.821
_diffrn_reflns_theta_min 3.058
_diffrn_source 'Rotating-anode X-ray tube'
_diffrn_source_type 'Rigaku (Cu) X-ray Source'
_exptl_absorpt_coefficient_mu 4.125
_exptl_absorpt_correction_T_max 1.00000
_exptl_absorpt_correction_T_min 0.66481
_exptl_absorpt_correction_type multi-scan
_exptl_absorpt_process_details
;
CrysAlisPro 1.171.42.93a (Rigaku Oxford Diffraction, 2023)
Empirical absorption correction using spherical harmonics,
implemented in SCALE3 ABSPACK scaling algorithm.
;
_exptl_crystal_colour black
_exptl_crystal_colour_primary black
_exptl_crystal_density_diffrn 1.541
_exptl_crystal_description needle
_exptl_crystal_F_000 742
_refine_diff_density_max 1.524
_refine_diff_density_min -0.749
_refine_diff_density_rms 0.112
_refine_ls_extinction_method none
_refine_ls_goodness_of_fit_ref 1.062
_refine_ls_hydrogen_treatment constr
_refine_ls_matrix_type full
_refine_ls_number_parameters 435
_refine_ls_number_reflns 6198
_refine_ls_number_restraints 4
_refine_ls_restrained_S_all 1.062
_refine_ls_R_factor_all 0.0922
_refine_ls_R_factor_gt 0.0787
_refine_ls_shift/su_max 0.001
_refine_ls_shift/su_mean 0.000
_refine_ls_structure_factor_coef Fsqd
_refine_ls_weighting_details 'w=1/[\s^2^(Fo^2^)+(0.1412P)^2^+2.0076P] where P=(Fo^2^+2Fc^2^)/3'
_refine_ls_weighting_scheme calc
_refine_ls_wR_factor_gt 0.2179
_refine_ls_wR_factor_ref 0.2347
_reflns_Friedel_coverage 0.000
_reflns_number_gt 4970
_reflns_number_total 6198
_reflns_threshold_expression 'I > 2\s(I)'
_cod_data_source_file d5ce00680e2.cif
_cod_data_source_block dntt-clo4-200k
_cod_depositor_comments 'Adding full bibliography for 1575411--1575428.cif.'
_cod_database_code 1575415
_shelx_shelxl_version_number 2018/3
_chemical_oxdiff_formula 'C H O Cl S'
_shelx_space_group_comment
;
The symmetry employed for this shelxl refinement is uniquely defined
by the following loop, which should always be used as a source of
symmetry information in preference to the above space-group names.
They are only intended as comments.
;
_olex2_refinement_description
;
1. Fixed Uiso
 At 1.2 times of:
  All C(H) groups
2. Restrained distances
 Cl37-O39 \\sim Cl37-O39A
 with sigma of 0.02
 Cl37-O40 \\sim Cl37-O40A
 with sigma of 0.02
 Cl37-O41 \\sim Cl37-O41A
 with sigma of 0.02
 Cl37-O38 \\sim Cl37-O38A
 with sigma of 0.02
3. Uiso/Uaniso restraints and constraints
Uanis(O39A) = Uanis(O40) = Uanis(O40A) = Uanis(O41) = Uanis(O38) = Uanis(O41A)
= Uanis(O39)
4. Others
 Sof(O40A)=Sof(O41A)=Sof(O39A)=1-FVAR(1)
 Sof(O39)=Sof(O40)=Sof(O41)=FVAR(1)
 Sof(O38A)=1-FVAR(2)
 Sof(O38)=FVAR(2)
5.a Aromatic/amide H refined with riding coordinates:
 C34(H34), C22(H22), C11(H11), C27(H27), C20(H20), C31(H31), C32(H32),
 C15(H15), C9(H9), C29(H29), C4(H4), C17(H17), C19(H19), C30(H30), C6(H6),
 C8(H8), C18(H18), C7(H7), C43(H43), C47(H47), C46(H46), C45(H45), C44(H44)
;
_olex2_submission_special_instructions 'No special instructions were received'
_oxdiff_exptl_absorpt_empirical_details
;
Empirical correction (ABSPACK) includes:
- Absorption correction using spherical harmonics
- Frame scaling
;
_oxdiff_exptl_absorpt_empirical_full_max 1.969
_oxdiff_exptl_absorpt_empirical_full_min 0.561

loop_
_space_group_symop_operation_xyz
'x, y, z'
'-x, -y, -z'

loop_
_atom_site_label
_atom_site_type_symbol
_atom_site_fract_x
_atom_site_fract_y
_atom_site_fract_z
_atom_site_U_iso_or_equiv
_atom_site_adp_type
_atom_site_occupancy
_atom_site_site_symmetry_order
_atom_site_calc_flag
_atom_site_refinement_flags_posn
_atom_site_refinement_flags_adp
_atom_site_refinement_flags_occupancy
_atom_site_disorder_assembly
_atom_site_disorder_group
S13 S 0.66115(9) 0.60869(9) 0.91951(6) 0.0349(2) Uani 1 1 d . . . . .
S25 S 0.95781(9) 0.32038(8) 1.03789(6) 0.0343(2) Uani 1 1 d . . . . .
S24 S 0.58804(10) 0.26498(9) 1.01046(7) 0.0396(3) Uani 1 1 d . . . . .
Cl37 Cl 0.57583(11) -0.12049(11) 0.76745(8) 0.0507(3) Uani 1 1 d D . . . .
Cl48 Cl 0.9332(2) 1.14878(15) 1.34267(10) 0.0888(5) Uani 1 1 d . . . . .
C35 C 0.9080(4) 0.4221(4) 0.8758(2) 0.0320(7) Uani 1 1 d . . . . .
C33 C 0.7860(4) 0.3215(4) 0.7105(3) 0.0341(7) Uani 1 1 d . . . . .
C3 C 0.5318(4) 0.3469(4) 0.8418(3) 0.0348(7) Uani 1 1 d . . . . .
C34 C 0.8288(4) 0.3094(4) 0.8021(3) 0.0338(7) Uani 1 1 d . . . . .
H34 H 0.803180 0.224242 0.813016 0.041 Uiso 1 1 calc R U . . .
C21 C 0.8436(4) 0.6381(4) 1.2504(3) 0.0357(8) Uani 1 1 d . . . . .
C10 C 0.4448(4) 0.3576(4) 0.6583(3) 0.0354(8) Uani 1 1 d . . . . .
C26 C 0.9439(4) 0.5500(4) 0.8594(3) 0.0333(7) Uani 1 1 d . . . . .
C23 C 0.7190(3) 0.5248(4) 1.0872(3) 0.0334(7) Uani 1 1 d . . . . .
C5 C 0.4119(4) 0.2316(4) 0.6787(3) 0.0380(8) Uani 1 1 d . . . . .
C28 C 0.8245(4) 0.4509(4) 0.6958(3) 0.0344(7) Uani 1 1 d . . . . .
C22 C 0.7964(4) 0.6424(4) 1.1574(3) 0.0354(8) Uani 1 1 d . . . . .
H22 H 0.817618 0.725509 1.142828 0.042 Uiso 1 1 calc R U . . .
C2 C 0.5906(4) 0.3697(4) 0.9412(3) 0.0347(8) Uani 1 1 d . . . . .
C16 C 0.8078(4) 0.5117(4) 1.2705(3) 0.0363(8) Uani 1 1 d . . . . .
C11 C 0.5205(4) 0.4783(4) 0.7310(3) 0.0364(8) Uani 1 1 d . . . . .
H11 H 0.541207 0.562332 0.717658 0.044 Uiso 1 1 calc R U . . .
C36 C 0.9638(4) 0.4354(3) 0.9733(3) 0.0325(7) Uani 1 1 d . . . . .
C27 C 0.9039(4) 0.5657(4) 0.7720(3) 0.0366(8) Uani 1 1 d . . . . .
H27 H 0.928957 0.651994 0.762438 0.044 Uiso 1 1 calc R U . . .
C1 C 0.6612(4) 0.5043(4) 0.9896(3) 0.0343(7) Uani 1 1 d . . . . .
C20 C 0.9228(4) 0.7545(4) 1.3246(3) 0.0386(8) Uani 1 1 d . . . . .
H20 H 0.946653 0.838972 1.312281 0.046 Uiso 1 1 calc R U . . .
C12 C 0.5627(4) 0.4709(4) 0.8202(3) 0.0351(8) Uani 1 1 d . . . . .
C31 C 0.6656(4) 0.2228(4) 0.5452(3) 0.0422(9) Uani 1 1 d . . . . .
H31 H 0.612126 0.146466 0.493931 0.051 Uiso 1 1 calc R U . . .
C32 C 0.7047(4) 0.2091(4) 0.6331(3) 0.0383(8) Uani 1 1 d . . . . .
H32 H 0.676955 0.123151 0.642389 0.046 Uiso 1 1 calc R U . . .
C15 C 0.7285(4) 0.3925(4) 1.1985(3) 0.0385(8) Uani 1 1 d . . . . .
H15 H 0.704717 0.308661 1.211552 0.046 Uiso 1 1 calc R U . . .
C9 C 0.4000(4) 0.3596(4) 0.5648(3) 0.0433(9) Uani 1 1 d . . . . .
H9 H 0.420310 0.442784 0.550179 0.052 Uiso 1 1 calc R U . . .
C29 C 0.7809(4) 0.4609(4) 0.6032(3) 0.0410(8) Uani 1 1 d . . . . .
H29 H 0.805560 0.546055 0.592009 0.049 Uiso 1 1 calc R U . . .
C14 C 0.6873(4) 0.4017(4) 1.1099(3) 0.0355(8) Uani 1 1 d . . . . .
C4 C 0.4581(4) 0.2290(4) 0.7726(3) 0.0390(8) Uani 1 1 d . . . . .
H4 H 0.438226 0.146178 0.787681 0.047 Uiso 1 1 calc R U . . .
C17 C 0.8546(4) 0.5090(4) 1.3640(3) 0.0428(9) Uani 1 1 d . . . . .
H17 H 0.832581 0.426046 1.378533 0.051 Uiso 1 1 calc R U . . .
C19 C 0.9653(4) 0.7467(5) 1.4141(3) 0.0446(9) Uani 1 1 d . . . . .
H19 H 1.018738 0.825596 1.463312 0.054 Uiso 1 1 calc R U . . .
C30 C 0.7048(4) 0.3508(4) 0.5308(3) 0.0435(9) Uani 1 1 d . . . . .
H30 H 0.677572 0.359774 0.469666 0.052 Uiso 1 1 calc R U . . .
C6 C 0.3360(4) 0.1137(4) 0.6049(3) 0.0467(9) Uani 1 1 d . . . . .
H6 H 0.313288 0.029527 0.617778 0.056 Uiso 1 1 calc R U . . .
C8 C 0.3281(4) 0.2440(5) 0.4951(3) 0.0488(10) Uani 1 1 d . . . . .
H8 H 0.300047 0.247325 0.432557 0.059 Uiso 1 1 calc R U . . .
C18 C 0.9304(4) 0.6228(5) 1.4332(3) 0.0460(9) Uani 1 1 d . . . . .
H18 H 0.960287 0.618559 1.495490 0.055 Uiso 1 1 calc R U . . .
C42 C 0.9060(4) 1.0703(4) 1.2284(3) 0.0442(9) Uani 1 1 d . . . . .
C7 C 0.2951(4) 0.1198(5) 0.5151(3) 0.0530(11) Uani 1 1 d . . . . .
H7 H 0.244191 0.040046 0.466071 0.064 Uiso 1 1 calc R U . . .
C43 C 1.0135(5) 1.0366(5) 1.2064(3) 0.0533(10) Uani 1 1 d . . . . .
H43 H 1.102412 1.056171 1.253574 0.064 Uiso 1 1 calc R U . . .
C47 C 0.7739(5) 1.0443(5) 1.1604(4) 0.0600(12) Uani 1 1 d . . . . .
H47 H 0.698485 1.068248 1.175126 0.072 Uiso 1 1 calc R U . . .
O39 O 0.6636(12) -0.2065(12) 0.7998(8) 0.1044(15) Uani 0.594(6) 1 d D . P A 1
C46 C 0.7586(5) 0.9799(5) 1.0677(4) 0.0648(14) Uani 1 1 d . . . . .
H46 H 0.671565 0.960008 1.018614 0.078 Uiso 1 1 calc R U . . .
C45 C 0.8697(6) 0.9476(5) 1.0504(4) 0.0650(13) Uani 1 1 d . . . . .
H45 H 0.858371 0.903847 0.988770 0.078 Uiso 1 1 calc R U . . .
C44 C 0.9953(6) 0.9755(5) 1.1177(4) 0.0630(13) Uani 1 1 d . . . . .
H44 H 1.071069 0.952281 1.103056 0.076 Uiso 1 1 calc R U . . .
O38 O 0.457(4) -0.220(3) 0.701(3) 0.1044(15) Uani 0.20(5) 1 d D . P A 1
O40 O 0.5409(9) -0.0673(9) 0.8459(7) 0.1044(15) Uani 0.594(6) 1 d D . P A 1
O41 O 0.6399(9) -0.0232(9) 0.7352(8) 0.1044(15) Uani 0.594(6) 1 d D . P A 1
O40A O 0.6476(13) 0.0173(11) 0.8084(11) 0.1044(15) Uani 0.406(6) 1 d D . P A 2
O41A O 0.6664(18) -0.2009(17) 0.7669(13) 0.1044(15) Uani 0.406(6) 1 d D . P A 2
O39A O 0.5422(13) -0.1638(13) 0.8400(9) 0.1044(15) Uani 0.406(6) 1 d D . P A 2
O38A O 0.4380(11) -0.170(3) 0.7026(7) 0.135(7) Uani 0.80(5) 1 d D . P A 2

loop_
_atom_site_aniso_label
_atom_site_aniso_U_11
_atom_site_aniso_U_22
_atom_site_aniso_U_33
_atom_site_aniso_U_23
_atom_site_aniso_U_13
_atom_site_aniso_U_12
S13 0.0352(5) 0.0338(5) 0.0365(5) 0.0111(4) 0.0133(4) 0.0089(3)
S25 0.0368(5) 0.0305(4) 0.0363(5) 0.0101(4) 0.0142(4) 0.0079(3)
S24 0.0411(5) 0.0361(5) 0.0387(5) 0.0119(4) 0.0120(4) 0.0065(4)
Cl37 0.0464(6) 0.0521(6) 0.0528(6) 0.0199(5) 0.0152(5) 0.0099(4)
Cl48 0.1337(14) 0.0674(8) 0.0525(8) -0.0034(6) 0.0441(9) 0.0020(8)
C35 0.0307(16) 0.0379(18) 0.0321(18) 0.0102(14) 0.0146(14) 0.0136(14)
C33 0.0307(17) 0.0406(19) 0.0348(19) 0.0084(15) 0.0154(15) 0.0145(14)
C3 0.0287(16) 0.0431(19) 0.0325(18) 0.0080(15) 0.0109(14) 0.0119(14)
C34 0.0326(17) 0.0344(18) 0.0377(19) 0.0101(15) 0.0159(15) 0.0115(14)
C21 0.0302(16) 0.045(2) 0.0358(19) 0.0107(16) 0.0142(15) 0.0143(15)
C10 0.0301(17) 0.0386(19) 0.0377(19) 0.0072(15) 0.0120(15) 0.0139(14)
C26 0.0327(17) 0.0349(18) 0.0371(19) 0.0111(15) 0.0169(15) 0.0116(14)
C23 0.0278(16) 0.0426(19) 0.0348(18) 0.0140(15) 0.0136(14) 0.0132(14)
C5 0.0302(17) 0.0405(19) 0.042(2) 0.0070(16) 0.0130(15) 0.0115(15)
C28 0.0300(16) 0.0417(19) 0.0355(19) 0.0122(16) 0.0144(15) 0.0127(14)
C22 0.0336(17) 0.0391(19) 0.0336(19) 0.0093(15) 0.0127(15) 0.0096(15)
C2 0.0305(16) 0.0370(18) 0.042(2) 0.0138(15) 0.0165(15) 0.0119(14)
C16 0.0284(16) 0.045(2) 0.039(2) 0.0119(16) 0.0143(15) 0.0142(15)
C11 0.0365(18) 0.0374(19) 0.0346(19) 0.0067(15) 0.0113(15) 0.0139(15)
C36 0.0321(17) 0.0324(17) 0.0357(19) 0.0086(14) 0.0153(15) 0.0105(14)
C27 0.0371(18) 0.0391(19) 0.038(2) 0.0149(16) 0.0165(16) 0.0118(15)
C1 0.0295(16) 0.0376(18) 0.0347(18) 0.0071(15) 0.0112(14) 0.0101(14)
C20 0.0367(18) 0.045(2) 0.0339(19) 0.0081(16) 0.0137(15) 0.0109(16)
C12 0.0304(17) 0.0380(19) 0.038(2) 0.0085(15) 0.0131(15) 0.0131(14)
C31 0.0368(19) 0.050(2) 0.037(2) 0.0055(17) 0.0109(16) 0.0149(16)
C32 0.0361(18) 0.0392(19) 0.039(2) 0.0070(16) 0.0131(16) 0.0126(15)
C15 0.0344(18) 0.043(2) 0.041(2) 0.0156(17) 0.0137(16) 0.0114(15)
C9 0.044(2) 0.052(2) 0.038(2) 0.0120(18) 0.0144(17) 0.0218(18)
C29 0.0393(19) 0.049(2) 0.042(2) 0.0212(18) 0.0170(17) 0.0165(17)
C14 0.0325(17) 0.0409(19) 0.039(2) 0.0142(16) 0.0156(15) 0.0139(15)
C4 0.0368(18) 0.0390(19) 0.046(2) 0.0142(16) 0.0191(17) 0.0122(15)
C17 0.0386(19) 0.055(2) 0.043(2) 0.0210(19) 0.0178(17) 0.0186(17)
C19 0.039(2) 0.055(2) 0.036(2) 0.0071(18) 0.0104(16) 0.0140(17)
C30 0.042(2) 0.059(2) 0.033(2) 0.0144(18) 0.0132(16) 0.0199(18)
C6 0.042(2) 0.043(2) 0.050(2) 0.0036(18) 0.0168(18) 0.0096(17)
C8 0.044(2) 0.066(3) 0.034(2) 0.0050(19) 0.0095(17) 0.025(2)
C18 0.045(2) 0.065(3) 0.035(2) 0.0183(19) 0.0157(17) 0.0247(19)
C42 0.048(2) 0.0365(19) 0.038(2) 0.0044(16) 0.0129(17) 0.0009(16)
C7 0.042(2) 0.051(2) 0.049(3) -0.008(2) 0.0082(19) 0.0129(18)
C43 0.050(2) 0.050(2) 0.059(3) 0.019(2) 0.018(2) 0.0093(19)
C47 0.050(2) 0.045(2) 0.089(4) 0.025(2) 0.026(3) 0.0091(19)
O39 0.093(2) 0.086(2) 0.133(4) 0.053(3) 0.024(3) 0.0220(19)
C46 0.056(3) 0.047(2) 0.061(3) 0.020(2) -0.008(2) -0.012(2)
C45 0.084(4) 0.050(3) 0.056(3) 0.012(2) 0.030(3) 0.001(2)
C44 0.073(3) 0.054(3) 0.069(3) 0.018(2) 0.034(3) 0.016(2)
O38 0.093(2) 0.086(2) 0.133(4) 0.053(3) 0.024(3) 0.0220(19)
O40 0.093(2) 0.086(2) 0.133(4) 0.053(3) 0.024(3) 0.0220(19)
O41 0.093(2) 0.086(2) 0.133(4) 0.053(3) 0.024(3) 0.0220(19)
O40A 0.093(2) 0.086(2) 0.133(4) 0.053(3) 0.024(3) 0.0220(19)
O41A 0.093(2) 0.086(2) 0.133(4) 0.053(3) 0.024(3) 0.0220(19)
O39A 0.093(2) 0.086(2) 0.133(4) 0.053(3) 0.024(3) 0.0220(19)
O38A 0.070(5) 0.205(16) 0.080(5) 0.050(7) -0.015(4) -0.016(7)

loop_
_atom_type_symbol
_atom_type_description
_atom_type_scat_dispersion_real
_atom_type_scat_dispersion_imag
_atom_type_scat_source
C C 0.0181 0.0091 'International Tables Vol C Tables 4.2.6.8 and 6.1.1.4'
H H 0.0000 0.0000 'International Tables Vol C Tables 4.2.6.8 and 6.1.1.4'
Cl Cl 0.3639 0.7018 'International Tables Vol C Tables 4.2.6.8 and 6.1.1.4'
O O 0.0492 0.0322 'International Tables Vol C Tables 4.2.6.8 and 6.1.1.4'
S S 0.3331 0.5567 'International Tables Vol C Tables 4.2.6.8 and 6.1.1.4'

loop_
_geom_angle_atom_site_label_1
_geom_angle_atom_site_label_2
_geom_angle_atom_site_label_3
_geom_angle
_geom_angle_site_symmetry_1
_geom_angle_site_symmetry_3
_geom_angle_publ_flag
C1 S13 C12 90.73(18) . . ?
C36 S25 C26 90.39(17) . 2_767 ?
C2 S24 C14 90.60(18) . . ?
O38 Cl37 O39 100.1(16) . . ?
O38 Cl37 O40 108(3) . . ?
O40 Cl37 O39 103.5(6) . . ?
O41 Cl37 O39 113.2(6) . . ?
O41 Cl37 O38 116(2) . . ?
O41 Cl37 O40 114.1(6) . . ?
O40A Cl37 O39A 104.0(9) . . ?
O40A Cl37 O38A 125.0(14) . . ?
O41A Cl37 O40A 112.1(9) . . ?
O41A Cl37 O39A 92.0(8) . . ?
O41A Cl37 O38A 118.4(15) . . ?
O38A Cl37 O39A 94.8(7) . . ?
C34 C35 C26 119.8(3) . . ?
C34 C35 C36 130.4(3) . . ?
C26 C35 C36 109.8(3) . . ?
C34 C33 C28 119.0(3) . . ?
C34 C33 C32 121.9(3) . . ?
C32 C33 C28 119.0(3) . . ?
C12 C3 C2 109.3(3) . . ?
C4 C3 C2 130.1(3) . . ?
C4 C3 C12 120.6(3) . . ?
C35 C34 C33 120.0(3) . . ?
C22 C21 C16 118.9(3) . . ?
C22 C21 C20 122.3(4) . . ?
C20 C21 C16 118.8(3) . . ?
C11 C10 C5 120.5(3) . . ?
C9 C10 C5 118.5(4) . . ?
C9 C10 C11 121.0(4) . . ?
C35 C26 S25 112.6(3) . 2_767 ?
C27 C26 S25 125.6(3) . 2_767 ?
C27 C26 C35 121.8(4) . . ?
C22 C23 C1 129.8(3) . . ?
C22 C23 C14 119.6(3) . . ?
C14 C23 C1 110.6(3) . . ?
C4 C5 C10 118.6(3) . . ?
C6 C5 C10 119.1(4) . . ?
C6 C5 C4 122.2(4) . . ?
C27 C28 C33 120.4(3) . . ?
C27 C28 C29 121.4(3) . . ?
C29 C28 C33 118.2(4) . . ?
C23 C22 C21 119.8(3) . . ?
C3 C2 S24 132.6(3) . . ?
C1 C2 S24 113.8(3) . . ?
C1 C2 C3 113.6(3) . . ?
C15 C16 C21 120.8(3) . . ?
C17 C16 C21 118.3(4) . . ?
C17 C16 C15 120.8(4) . . ?
C12 C11 C10 118.8(4) . . ?
C35 C36 S25 132.8(3) . . ?
C36 C36 S25 113.0(4) 2_767 . ?
C36 C36 C35 114.2(4) 2_767 . ?
C26 C27 C28 118.9(3) . . ?
C23 C1 S13 133.7(3) . . ?
C2 C1 S13 113.4(3) . . ?
C2 C1 C23 112.9(3) . . ?
C19 C20 C21 120.6(4) . . ?
C3 C12 S13 112.9(3) . . ?
C11 C12 S13 125.5(3) . . ?
C11 C12 C3 121.6(3) . . ?
C32 C31 C30 119.8(4) . . ?
C31 C32 C33 121.0(4) . . ?
C14 C15 C16 118.0(4) . . ?
C8 C9 C10 121.0(4) . . ?
C30 C29 C28 121.0(4) . . ?
C23 C14 S24 112.1(3) . . ?
C15 C14 S24 125.0(3) . . ?
C15 C14 C23 122.9(4) . . ?
C3 C4 C5 119.9(3) . . ?
C18 C17 C16 121.1(4) . . ?
C20 C19 C18 120.3(4) . . ?
C29 C30 C31 120.9(4) . . ?
C7 C6 C5 120.6(4) . . ?
C9 C8 C7 120.5(4) . . ?
C17 C18 C19 120.9(4) . . ?
C43 C42 Cl48 119.5(4) . . ?
C43 C42 C47 121.2(4) . . ?
C47 C42 Cl48 119.3(4) . . ?
C6 C7 C8 120.3(4) . . ?
C44 C43 C42 120.7(5) . . ?
C42 C47 C46 116.5(4) . . ?
C45 C46 C47 119.4(5) . . ?
C44 C45 C46 122.2(5) . . ?
C45 C44 C43 120.0(5) . . ?

loop_
_geom_bond_atom_site_label_1
_geom_bond_atom_site_label_2
_geom_bond_distance
_geom_bond_site_symmetry_2
_geom_bond_publ_flag
S13 C1 1.709(4) . ?
S13 C12 1.774(4) . ?
S25 C26 1.761(4) 2_767 ?
S25 C36 1.736(4) . ?
S24 C2 1.703(4) . ?
S24 C14 1.771(4) . ?
Cl37 O39 1.462(10) . ?
Cl37 O38 1.413(19) . ?
Cl37 O40 1.434(10) . ?
Cl37 O41 1.381(8) . ?
Cl37 O40A 1.411(12) . ?
Cl37 O41A 1.385(14) . ?
Cl37 O39A 1.427(12) . ?
Cl37 O38A 1.411(7) . ?
Cl48 C42 1.737(4) . ?
C35 C34 1.388(5) . ?
C35 C26 1.423(5) . ?
C35 C36 1.436(5) . ?
C33 C34 1.418(5) . ?
C33 C28 1.429(5) . ?
C33 C32 1.419(5) . ?
C3 C2 1.450(5) . ?
C3 C12 1.417(5) . ?
C3 C4 1.379(6) . ?
C21 C22 1.413(5) . ?
C21 C16 1.435(5) . ?
C21 C20 1.414(5) . ?
C10 C5 1.429(5) . ?
C10 C11 1.424(5) . ?
C10 C9 1.414(5) . ?
C26 C27 1.369(5) . ?
C23 C22 1.389(5) . ?
C23 C1 1.427(5) . ?
C23 C14 1.417(5) . ?
C5 C4 1.421(6) . ?
C5 C6 1.415(6) . ?
C28 C27 1.421(5) . ?
C28 C29 1.425(5) . ?
C2 C1 1.397(5) . ?
C16 C15 1.416(6) . ?
C16 C17 1.416(5) . ?
C11 C12 1.364(5) . ?
C36 C36 1.373(7) 2_767 ?
C20 C19 1.371(6) . ?
C31 C32 1.367(6) . ?
C31 C30 1.414(6) . ?
C15 C14 1.362(5) . ?
C9 C8 1.364(6) . ?
C29 C30 1.356(6) . ?
C17 C18 1.355(6) . ?
C19 C18 1.403(6) . ?
C6 C7 1.370(7) . ?
C8 C7 1.409(7) . ?
C42 C43 1.360(6) . ?
C42 C47 1.401(7) . ?
C43 C44 1.356(7) . ?
C47 C46 1.431(8) . ?
C46 C45 1.357(8) . ?
C45 C44 1.346(8) . ?
